data_4310189
loop_
_publ_author_name
'Sean E. Hightower'
'Robert C. Corcoran'
'B. Patrick Sullivan'

_publ_section_title
;
Unusual, Bifurcated Photoreactivity of a Rhenium(I) Carbonyl Complex of
Triethynylphosphine
;
_journal_name_full 'Inorganic Chemistry'
_journal_page_first 9601
_journal_page_last 9603
_journal_paper_doi 10.1021/ic050901e
_journal_volume 44
_journal_year 2005
_chemical_formula_sum 'C20 H11 F3 N2 O6 P Re S'
_chemical_formula_weight 681.54
_chemical_name_systematic
;
 ?
;
_space_group_IT_number 33
_symmetry_cell_setting orthorhombic
_symmetry_space_group_name_Hall 'P 2c -2n'
_symmetry_space_group_name_H-M 'P n a 21'
_atom_sites_solution_hydrogens geom
_atom_sites_solution_primary direct
_atom_sites_solution_secondary difmap
_audit_creation_method SHELXL-97
_cell_angle_alpha 90.00
_cell_angle_beta 90.00
_cell_angle_gamma 90.00
_cell_formula_units_Z 8
_cell_length_a 21.336(5)
_cell_length_b 10.3805(19)
_cell_length_c 22.577(5)
_cell_measurement_reflns_used 75
_cell_measurement_temperature 298(2)
_cell_measurement_theta_max 19.45
_cell_measurement_theta_min 1.80
_cell_volume 5000.3(19)
_computing_cell_refinement 'Bruker XSCANS V. 2.31'
_computing_data_collection 'Bruker XSCANS V. 2.31'
_computing_data_reduction 'Bruker SHELXTL V. 5.10'
_computing_molecular_graphics 'Bruker SHELXTL V. 5.10'
_computing_publication_material 'Bruker SHELXTL V. 5.10'
_computing_structure_refinement 'SHELXL-97 (Sheldrick, 1997)'
_computing_structure_solution 'SHELXS-97 (Sheldrick, 1990)'
_diffrn_ambient_temperature 298(2)
_diffrn_measured_fraction_theta_full 0.990
_diffrn_measured_fraction_theta_max 0.990
_diffrn_measurement_device_type 'Bruker P4'
_diffrn_measurement_method '\w scans'
_diffrn_radiation_monochromator graphite
_diffrn_radiation_source 'fine-focus sealed tube'
_diffrn_radiation_type MoK\a
_diffrn_radiation_wavelength 0.71073
_diffrn_reflns_av_R_equivalents 0.0303
_diffrn_reflns_av_sigmaI/netI 0.0432
_diffrn_reflns_limit_h_max 25
_diffrn_reflns_limit_h_min -1
_diffrn_reflns_limit_k_max 12
_diffrn_reflns_limit_k_min -1
_diffrn_reflns_limit_l_max 1
_diffrn_reflns_limit_l_min -26
_diffrn_reflns_number 5561
_diffrn_reflns_theta_full 24.99
_diffrn_reflns_theta_max 24.99
_diffrn_reflns_theta_min 1.80
_diffrn_standards_decay_% 2
_diffrn_standards_interval_count 97
_diffrn_standards_number 3
_exptl_absorpt_coefficient_mu 5.067
_exptl_absorpt_correction_T_max 0.0304
_exptl_absorpt_correction_T_min 0.0110
_exptl_absorpt_correction_type psi-scan
_exptl_crystal_colour Yellow
_exptl_crystal_density_diffrn 1.811
_exptl_crystal_density_method 'not measured'
_exptl_crystal_description Rectangular_Prism
_exptl_crystal_F_000 2608
_exptl_crystal_size_max 0.50
_exptl_crystal_size_mid 0.44
_exptl_crystal_size_min 0.24
_refine_diff_density_max 0.927
_refine_diff_density_min -0.417
_refine_diff_density_rms 0.100
_refine_ls_abs_structure_details 'Flack H D (1983), Acta Cryst. A39, 876-881'
_refine_ls_abs_structure_Flack 0.019(14)
_refine_ls_extinction_method none
_refine_ls_goodness_of_fit_ref 1.046
_refine_ls_hydrogen_treatment mixed
_refine_ls_matrix_type full
_refine_ls_number_parameters 613
_refine_ls_number_reflns 4724
_refine_ls_number_restraints 1
_refine_ls_restrained_S_all 1.046
_refine_ls_R_factor_all 0.0566
_refine_ls_R_factor_gt 0.0410
_refine_ls_shift/su_max 0.000
_refine_ls_shift/su_mean 0.000
_refine_ls_structure_factor_coef Fsqd
_refine_ls_weighting_details 'calc w=1/[\s^2^(Fo^2^)+(0.0574P)^2^+2.0485P] where P=(Fo^2^+2Fc^2^)/3'
_refine_ls_weighting_scheme calc
_refine_ls_wR_factor_gt 0.0962
_refine_ls_wR_factor_ref 0.1050
_reflns_number_gt 3879
_reflns_number_total 4724
_reflns_threshold_expression >2sigma(I)
_cod_data_source_file ic050901esi20050603_120744.cif
_cod_data_source_block na147p
_cod_depositor_comments
;
The following automatic conversions were performed:
'_symmetry_cell_setting' value 'Orthorhombic' changed to 'orthorhombic'
according to '/home/saulius/struct/CIF-dictionaries/cif_core.dic'
dictionary named 'cif_core.dic' version 2.4.1 from 2010-06-29.

Automatic conversion script
Id: cif_fix_enum 1527 2010-12-29 10:47:43Z saulius 
;
_cod_original_cell_volume 5000.2(19)
_cod_database_code 4310189

loop_
_symmetry_equiv_pos_as_xyz
'x, y, z'
'-x, -y, z+1/2'
'x+1/2, -y+1/2, z'
'-x+1/2, y+1/2, z+1/2'

loop_
_atom_site_label
_atom_site_type_symbol
_atom_site_fract_x
_atom_site_fract_y
_atom_site_fract_z
_atom_site_U_iso_or_equiv
_atom_site_adp_type
_atom_site_occupancy
_atom_site_symmetry_multiplicity
_atom_site_calc_flag
_atom_site_refinement_flags
_atom_site_disorder_assembly
_atom_site_disorder_group
Re1 Re 0.07322(2) 0.27962(5) 0.39363(3) 0.06659(17) Uani 1 1 d . . .
C1 C 0.1628(7) 0.2681(17) 0.4049(10) 0.078(6) Uani 1 1 d . . .
C2 C 0.0617(8) 0.109(2) 0.4278(10) 0.097(6) Uani 1 1 d . . .
C3 C 0.0666(7) 0.3530(19) 0.4733(8) 0.076(4) Uani 1 1 d . . .
N1 N -0.0256(6) 0.3194(11) 0.3719(6) 0.073(4) Uani 1 1 d . . .
N2 N 0.0715(5) 0.4675(11) 0.3530(6) 0.074(3) Uani 1 1 d . . .
P1 P 0.08344(19) 0.1802(4) 0.2965(2) 0.0696(10) Uani 1 1 d . . .
O1 O 0.2148(5) 0.2576(16) 0.4090(8) 0.118(6) Uani 1 1 d . . .
O2 O 0.0520(7) 0.0099(13) 0.4462(8) 0.120(5) Uani 1 1 d . . .
O3 O 0.0648(7) 0.3945(19) 0.5190(7) 0.133(6) Uani 1 1 d . . .
C4 C 0.0154(9) 0.0972(17) 0.2745(8) 0.085(5) Uani 1 1 d . . .
C5 C -0.0297(12) 0.037(2) 0.2675(11) 0.124(8) Uani 1 1 d . . .
H5 H -0.0658 -0.0119 0.2620 0.148 Uiso 1 1 calc R . .
C6 C 0.0986(10) 0.2819(19) 0.2379(9) 0.093(5) Uani 1 1 d . . .
C7 C 0.1123(11) 0.365(2) 0.2063(10) 0.119(7) Uani 1 1 d . . .
H7 H 0.1234 0.4313 0.1808 0.143 Uiso 1 1 calc R . .
C8 C 0.1429(7) 0.0678(14) 0.2909(7) 0.072(4) Uani 1 1 d . . .
C9 C 0.1836(8) -0.0117(19) 0.2946(10) 0.093(5) Uani 1 1 d . . .
H9 H 0.2151 -0.0733 0.2974 0.112 Uiso 1 1 calc R . .
C10 C -0.0705(7) 0.2355(16) 0.3844(13) 0.082(5) Uani 1 1 d . . .
H10A H -0.0601 0.1560 0.4006 0.098 Uiso 1 1 calc R . .
C11 C -0.1310(9) 0.264(2) 0.3739(11) 0.106(7) Uani 1 1 d . . .
H11A H -0.1617 0.2067 0.3862 0.127 Uiso 1 1 calc R . .
C12 C -0.1481(8) 0.370(2) 0.3470(11) 0.118(7) Uani 1 1 d . . .
H12A H -0.1898 0.3855 0.3373 0.141 Uiso 1 1 calc R . .
C13 C -0.1015(9) 0.4576(18) 0.3337(10) 0.104(6) Uani 1 1 d . . .
H13A H -0.1119 0.5354 0.3158 0.125 Uiso 1 1 calc R . .
C14 C -0.0384(7) 0.4307(15) 0.3469(8) 0.078(4) Uani 1 1 d . . .
C15 C 0.0150(8) 0.5130(14) 0.3356(9) 0.084(5) Uani 1 1 d . . .
C16 C 0.0089(11) 0.6321(19) 0.3072(13) 0.121(8) Uani 1 1 d . . .
H16A H -0.0297 0.6628 0.2944 0.145 Uiso 1 1 calc R . .
C17 C 0.0650(12) 0.7036(19) 0.2990(15) 0.127(9) Uani 1 1 d . . .
H17A H 0.0626 0.7842 0.2813 0.153 Uiso 1 1 calc R . .
C18 C 0.1199(11) 0.6605(18) 0.3155(13) 0.120(8) Uani 1 1 d . . .
H18A H 0.1561 0.7083 0.3087 0.144 Uiso 1 1 calc R . .
C19 C 0.1227(9) 0.5408(16) 0.3436(9) 0.093(5) Uani 1 1 d . . .
H19A H 0.1615 0.5103 0.3563 0.112 Uiso 1 1 calc R . .
Re2 Re 0.18125(2) -0.19045(6) 0.55043(3) 0.06792(17) Uani 1 1 d . . .
C20 C 0.2703(7) -0.1858(17) 0.5584(9) 0.081(5) Uani 1 1 d . . .
C21 C 0.1876(9) -0.353(2) 0.5070(9) 0.095(6) Uani 1 1 d . . .
C22 C 0.1867(9) -0.098(2) 0.4783(13) 0.113(8) Uani 1 1 d . . .
N3 N 0.0801(5) -0.1780(12) 0.5559(8) 0.074(4) Uani 1 1 d . . .
N4 N 0.1610(6) -0.0112(12) 0.5965(6) 0.074(3) Uani 1 1 d . . .
P2 P 0.17990(17) -0.3072(4) 0.6430(2) 0.0702(11) Uani 1 1 d . . .
O4 O 0.3236(5) -0.1723(14) 0.5626(11) 0.123(8) Uani 1 1 d . . .
O5 O 0.1920(7) -0.4500(16) 0.4851(8) 0.134(6) Uani 1 1 d . . .
O6 O 0.1980(9) -0.047(2) 0.4322(9) 0.161(8) Uani 1 1 d . . .
C23 C 0.2365(8) -0.4260(18) 0.6494(10) 0.091(5) Uani 1 1 d . . .
C24 C 0.2779(10) -0.4975(19) 0.6475(11) 0.109(7) Uani 1 1 d . . .
H24 H 0.3112 -0.5551 0.6459 0.131 Uiso 1 1 calc R . .
C25 C 0.1099(8) -0.3924(15) 0.6592(10) 0.087(5) Uani 1 1 d . . .
C26 C 0.0623(11) -0.443(2) 0.6621(12) 0.116(7) Uani 1 1 d . . .
H26 H 0.0237 -0.4847 0.6645 0.139 Uiso 1 1 calc R . .
C27 C 0.1939(8) -0.2114(16) 0.7054(10) 0.084(5) Uani 1 1 d . . .
C28 C 0.2052(10) -0.138(2) 0.7412(10) 0.110(6) Uani 1 1 d . . .
H28 H 0.2145 -0.0773 0.7704 0.132 Uiso 1 1 calc R . .
C29 C 0.0398(9) -0.2706(16) 0.5325(11) 0.093(7) Uani 1 1 d . . .
H29A H 0.0555 -0.3395 0.5107 0.112 Uiso 1 1 calc R . .
C30 C -0.0246(8) -0.258(2) 0.5424(11) 0.110(7) Uani 1 1 d . . .
H30A H -0.0517 -0.3214 0.5286 0.132 Uiso 1 1 calc R . .
C31 C -0.0470(7) -0.161(3) 0.5701(11) 0.120(8) Uani 1 1 d . . .
H31A H -0.0902 -0.1544 0.5749 0.144 Uiso 1 1 calc R . .
C32 C -0.0094(7) -0.0660(18) 0.5929(9) 0.091(5) Uani 1 1 d . . .
H32A H -0.0256 0.0028 0.6144 0.109 Uiso 1 1 calc R . .
C33 C 0.0544(6) -0.0788(17) 0.5819(7) 0.076(4) Uani 1 1 d . . .
C34 C 0.0998(7) 0.0162(16) 0.6052(8) 0.080(4) Uani 1 1 d . . .
C35 C 0.0828(10) 0.130(2) 0.6311(9) 0.098(6) Uani 1 1 d . . .
H35A H 0.0407 0.1518 0.6352 0.118 Uiso 1 1 calc R . .
C36 C 0.1291(13) 0.212(2) 0.6510(13) 0.125(9) Uani 1 1 d . . .
H36A H 0.1179 0.2894 0.6689 0.149 Uiso 1 1 calc R . .
C37 C 0.1887(11) 0.1827(19) 0.6450(15) 0.124(10) Uani 1 1 d . . .
H37A H 0.2199 0.2370 0.6594 0.148 Uiso 1 1 calc R . .
C38 C 0.2039(8) 0.0679(17) 0.6165(10) 0.092(5) Uani 1 1 d . . .
H38A H 0.2459 0.0467 0.6115 0.110 Uiso 1 1 calc R . .
C40 C 0.3573(14) -0.328(3) 0.4047(15) 0.136(10) Uani 1 1 d . . .
F4 F 0.3915(11) -0.222(2) 0.4127(10) 0.214(11) Uani 1 1 d . . .
F5 F 0.3926(13) -0.429(2) 0.4087(10) 0.249(11) Uani 1 1 d . . .
F6 F 0.3221(11) -0.334(4) 0.4459(10) 0.253(15) Uani 1 1 d . . .
S2 S 0.3192(2) -0.3139(5) 0.3332(3) 0.1011(17) Uani 1 1 d . . .
O10 O 0.2811(10) -0.421(2) 0.3322(9) 0.161(7) Uani 1 1 d . . .
O11 O 0.2867(10) -0.1984(19) 0.3326(14) 0.204(12) Uani 1 1 d . . .
O12 O 0.3699(9) -0.315(2) 0.2939(10) 0.157(7) Uani 1 1 d . . .
C39 C -0.1066(16) 0.286(3) 0.5521(16) 0.144(9) Uani 1 1 d . . .
F1 F -0.0584(11) 0.2170(19) 0.5281(9) 0.186(8) Uani 1 1 d . . .
F2 F -0.1052(16) 0.392(2) 0.5236(10) 0.264(14) Uani 1 1 d . . .
F3 F -0.1570(12) 0.229(3) 0.5346(11) 0.240(13) Uani 1 1 d . . .
S1 S -0.0996(2) 0.2961(5) 0.6294(3) 0.0901(14) Uani 1 1 d . . .
O7 O -0.1528(7) 0.3599(19) 0.6477(8) 0.138(6) Uani 1 1 d . . .
O8 O -0.0417(7) 0.360(2) 0.6407(9) 0.153(7) Uani 1 1 d . . .
O9 O -0.0969(8) 0.1662(15) 0.6472(8) 0.123(5) Uani 1 1 d . . .

loop_
_atom_site_aniso_label
_atom_site_aniso_U_11
_atom_site_aniso_U_22
_atom_site_aniso_U_33
_atom_site_aniso_U_23
_atom_site_aniso_U_13
_atom_site_aniso_U_12
Re1 0.0519(3) 0.0667(3) 0.0812(4) 0.0018(4) 0.0043(3) 0.0005(2)
C1 0.055(8) 0.091(10) 0.089(18) 0.006(9) -0.006(8) -0.008(7)
C2 0.061(9) 0.121(16) 0.109(15) 0.043(13) -0.009(9) 0.003(10)
C3 0.063(8) 0.111(12) 0.053(9) -0.016(9) 0.000(7) -0.005(9)
N1 0.058(6) 0.065(7) 0.095(11) 0.000(6) 0.004(6) -0.005(5)
N2 0.063(7) 0.057(6) 0.100(10) 0.000(6) 0.010(7) 0.009(6)
P1 0.065(2) 0.067(2) 0.076(3) 0.0086(19) 0.003(2) 0.0018(17)
O1 0.052(6) 0.147(11) 0.154(18) -0.027(10) -0.014(8) 0.010(7)
O2 0.122(10) 0.086(9) 0.152(14) 0.061(10) -0.012(10) -0.008(8)
O3 0.127(12) 0.169(15) 0.104(12) -0.038(11) 0.023(8) -0.013(11)
C4 0.096(12) 0.078(11) 0.082(11) -0.015(9) -0.004(9) -0.006(9)
C5 0.120(17) 0.127(19) 0.124(18) -0.015(15) -0.013(14) -0.028(15)
C6 0.099(13) 0.089(12) 0.090(13) 0.009(11) 0.003(11) 0.014(10)
C7 0.129(16) 0.128(17) 0.101(15) 0.044(15) 0.019(13) 0.022(14)
C8 0.080(9) 0.062(8) 0.074(10) 0.017(8) 0.013(8) 0.010(8)
C9 0.077(10) 0.075(10) 0.128(16) 0.012(11) 0.004(11) -0.002(9)
C10 0.070(9) 0.088(9) 0.087(14) -0.009(11) 0.012(10) -0.005(8)
C11 0.072(10) 0.104(13) 0.14(2) -0.008(14) 0.012(11) 0.011(10)
C12 0.047(8) 0.139(18) 0.17(2) 0.005(17) -0.005(11) -0.009(11)
C13 0.093(12) 0.084(11) 0.136(17) -0.008(12) -0.031(12) 0.044(10)
C14 0.070(8) 0.075(10) 0.090(11) 0.000(9) 0.009(8) 0.019(8)
C15 0.081(10) 0.054(8) 0.118(14) 0.009(9) 0.015(10) -0.003(7)
C16 0.110(15) 0.071(11) 0.18(2) 0.012(14) -0.005(16) 0.003(11)
C17 0.124(19) 0.071(12) 0.19(3) 0.018(14) 0.009(19) -0.008(13)
C18 0.105(15) 0.074(12) 0.18(2) 0.018(14) 0.029(16) -0.005(11)
C19 0.104(12) 0.067(9) 0.109(14) 0.008(10) 0.006(11) -0.017(9)
Re2 0.0542(3) 0.0708(3) 0.0788(4) -0.0022(4) -0.0024(3) 0.0077(3)
C20 0.062(8) 0.104(11) 0.077(12) -0.002(9) -0.008(8) 0.012(8)
C21 0.105(13) 0.107(14) 0.074(12) -0.009(12) -0.002(10) 0.033(11)
C22 0.075(11) 0.109(15) 0.16(2) -0.011(16) 0.012(13) 0.034(11)
N3 0.059(6) 0.083(7) 0.079(11) 0.010(7) -0.018(8) 0.003(6)
N4 0.073(7) 0.058(7) 0.090(9) -0.003(7) -0.003(7) -0.001(6)
P2 0.061(2) 0.069(2) 0.081(3) -0.004(2) -0.0048(19) 0.0007(18)
O4 0.055(7) 0.126(10) 0.19(3) -0.022(12) 0.016(8) -0.001(7)
O5 0.152(14) 0.115(11) 0.135(14) -0.070(11) 0.021(10) -0.013(10)
O6 0.163(15) 0.202(19) 0.118(13) 0.064(14) 0.052(12) 0.081(14)
C23 0.071(9) 0.079(10) 0.122(15) 0.009(11) -0.016(10) 0.002(9)
C24 0.092(12) 0.085(12) 0.15(2) -0.006(13) 0.005(13) 0.019(11)
C25 0.085(11) 0.058(9) 0.120(15) 0.000(10) -0.001(10) -0.015(8)
C26 0.122(16) 0.086(13) 0.14(2) -0.004(13) -0.004(15) -0.021(13)
C27 0.072(9) 0.075(10) 0.104(14) 0.004(10) -0.002(10) -0.012(8)
C28 0.117(15) 0.124(16) 0.089(13) -0.031(14) -0.016(12) -0.008(14)
C29 0.077(10) 0.071(9) 0.13(2) 0.007(11) -0.008(11) 0.009(8)
C30 0.058(9) 0.138(15) 0.135(18) -0.028(18) -0.023(12) 0.011(10)
C31 0.040(8) 0.18(2) 0.14(2) -0.001(17) -0.006(9) 0.020(11)
C32 0.049(8) 0.104(12) 0.121(15) 0.002(12) -0.005(9) 0.001(8)
C33 0.058(8) 0.089(10) 0.080(10) -0.001(9) 0.005(7) 0.023(7)
C34 0.069(9) 0.074(10) 0.095(12) 0.022(9) 0.003(9) 0.019(8)
C35 0.097(13) 0.087(12) 0.110(14) -0.001(11) 0.004(11) 0.040(11)
C36 0.15(2) 0.073(12) 0.15(2) 0.000(14) 0.024(18) 0.042(14)
C37 0.106(16) 0.071(11) 0.19(3) -0.006(14) -0.027(17) 0.002(11)
C38 0.077(10) 0.073(11) 0.126(16) 0.008(11) -0.007(11) 0.014(9)
C40 0.132(19) 0.14(2) 0.14(3) -0.05(2) 0.017(19) 0.020(16)
F4 0.24(2) 0.22(2) 0.18(2) 0.022(15) -0.093(18) -0.098(17)
F5 0.32(3) 0.222(19) 0.20(2) 0.027(17) -0.039(19) 0.14(2)
F6 0.23(2) 0.39(4) 0.134(17) -0.07(2) 0.060(16) -0.05(3)
S2 0.074(3) 0.082(3) 0.147(5) -0.027(3) -0.002(3) 0.001(2)
O10 0.161(15) 0.157(15) 0.166(16) -0.038(14) 0.014(13) -0.062(14)
O11 0.158(17) 0.140(16) 0.31(3) -0.072(18) -0.10(2) 0.054(13)
O12 0.121(13) 0.22(2) 0.126(14) -0.001(13) 0.009(11) -0.013(13)
C39 0.15(2) 0.15(2) 0.14(2) 0.02(2) 0.03(2) 0.001(19)
F1 0.23(2) 0.193(17) 0.139(15) -0.015(12) 0.047(14) 0.030(15)
F2 0.43(4) 0.19(2) 0.18(2) 0.062(17) 0.02(2) 0.04(2)
F3 0.192(18) 0.38(4) 0.151(19) -0.04(2) -0.046(15) -0.11(2)
S1 0.064(2) 0.083(3) 0.124(4) -0.028(3) 0.005(2) -0.005(2)
O7 0.088(8) 0.171(15) 0.156(15) -0.050(13) -0.015(10) 0.024(10)
O8 0.104(11) 0.172(16) 0.182(18) -0.055(15) 0.024(11) -0.042(11)
O9 0.134(12) 0.108(10) 0.126(12) -0.007(9) 0.024(10) -0.018(9)

loop_
_atom_type_symbol
_atom_type_description
_atom_type_scat_dispersion_real
_atom_type_scat_dispersion_imag
_atom_type_scat_source
C C 0.0033 0.0016 'International Tables Vol C Tables 4.2.6.8 and 6.1.1.4'
H H 0.0000 0.0000 'International Tables Vol C Tables 4.2.6.8 and 6.1.1.4'
N N 0.0061 0.0033 'International Tables Vol C Tables 4.2.6.8 and 6.1.1.4'
O O 0.0106 0.0060 'International Tables Vol C Tables 4.2.6.8 and 6.1.1.4'
F F 0.0171 0.0103 'International Tables Vol C Tables 4.2.6.8 and 6.1.1.4'
P P 0.1023 0.0942 'International Tables Vol C Tables 4.2.6.8 and 6.1.1.4'
S S 0.1246 0.1234 'International Tables Vol C Tables 4.2.6.8 and 6.1.1.4'
Re Re -1.0185 7.2310 'International Tables Vol C Tables 4.2.6.8 and 6.1.1.4'

loop_
_geom_angle_atom_site_label_1
_geom_angle_atom_site_label_2
_geom_angle_atom_site_label_3
_geom_angle
_geom_angle_site_symmetry_1
_geom_angle_site_symmetry_3
_geom_angle_publ_flag
C1 Re1 C2 90.9(7) . . ?
C1 Re1 C3 88.5(8) . . ?
C2 Re1 C3 88.8(9) . . ?
C1 Re1 N2 97.4(6) . . ?
C2 Re1 N2 171.6(6) . . ?
C3 Re1 N2 92.2(7) . . ?
C1 Re1 N1 170.9(6) . . ?
C2 Re1 N1 97.9(6) . . ?
C3 Re1 N1 93.6(6) . . ?
N2 Re1 N1 73.7(4) . . ?
C1 Re1 P1 90.2(6) . . ?
C2 Re1 P1 89.0(7) . . ?
C3 Re1 P1 177.5(6) . . ?
N2 Re1 P1 90.1(4) . . ?
N1 Re1 P1 88.0(4) . . ?
O1 C1 Re1 176.5(19) . . ?
O2 C2 Re1 176.3(17) . . ?
O3 C3 Re1 177.8(16) . . ?
C14 N1 C10 121.2(14) . . ?
C14 N1 Re1 117.4(10) . . ?
C10 N1 Re1 121.4(12) . . ?
C19 N2 C15 118.7(14) . . ?
C19 N2 Re1 124.3(11) . . ?
C15 N2 Re1 117.1(10) . . ?
C6 P1 C8 102.7(8) . . ?
C6 P1 C4 103.8(10) . . ?
C8 P1 C4 104.7(8) . . ?
C6 P1 Re1 116.6(7) . . ?
C8 P1 Re1 114.7(6) . . ?
C4 P1 Re1 112.9(6) . . ?
C5 C4 P1 171(2) . . ?
C7 C6 P1 168(2) . . ?
C9 C8 P1 171.9(17) . . ?
N1 C10 C11 120.7(19) . . ?
C12 C11 C10 122(2) . . ?
C11 C12 C13 116.9(17) . . ?
C12 C13 C14 120.9(18) . . ?
N1 C14 C13 117.7(16) . . ?
N1 C14 C15 115.5(13) . . ?
C13 C14 C15 126.8(16) . . ?
N2 C15 C16 121.6(16) . . ?
N2 C15 C14 116.4(14) . . ?
C16 C15 C14 122.0(17) . . ?
C15 C16 C17 116(2) . . ?
C18 C17 C16 123(2) . . ?
C17 C18 C19 118(2) . . ?
N2 C19 C18 122.6(19) . . ?
C22 Re2 C20 90.4(8) . . ?
C22 Re2 C21 90.2(9) . . ?
C20 Re2 C21 90.0(8) . . ?
C22 Re2 N3 94.6(7) . . ?
C20 Re2 N3 170.0(8) . . ?
C21 Re2 N3 98.6(7) . . ?
C22 Re2 N4 89.3(8) . . ?
C20 Re2 N4 97.5(6) . . ?
C21 Re2 N4 172.5(7) . . ?
N3 Re2 N4 74.0(5) . . ?
C22 Re2 P2 177.1(6) . . ?
C20 Re2 P2 86.7(6) . . ?
C21 Re2 P2 90.1(6) . . ?
N3 Re2 P2 88.2(5) . . ?
N4 Re2 P2 90.7(4) . . ?
O4 C20 Re2 174.4(16) . . ?
O5 C21 Re2 176.0(19) . . ?
O6 C22 Re2 171.1(17) . . ?
C33 N3 C29 117.2(14) . . ?
C33 N3 Re2 119.4(11) . . ?
C29 N3 Re2 123.5(12) . . ?
C38 N4 C34 119.5(15) . . ?
C38 N4 Re2 124.3(12) . . ?
C34 N4 Re2 116.2(11) . . ?
C23 P2 C27 102.6(9) . . ?
C23 P2 C25 102.4(8) . . ?
C27 P2 C25 105.2(9) . . ?
C23 P2 Re2 114.9(7) . . ?
C27 P2 Re2 114.1(6) . . ?
C25 P2 Re2 116.0(7) . . ?
C24 C23 P2 171(2) . . ?
C26 C25 P2 171(2) . . ?
C28 C27 P2 171.6(19) . . ?
N3 C29 C30 118.7(18) . . ?
C31 C30 C29 121(2) . . ?
C30 C31 C32 122.2(16) . . ?
C31 C32 C33 115.9(18) . . ?
N3 C33 C32 124.5(17) . . ?
N3 C33 C34 114.3(12) . . ?
C32 C33 C34 120.9(15) . . ?
N4 C34 C35 120.1(17) . . ?
N4 C34 C33 116.1(14) . . ?
C35 C34 C33 123.6(16) . . ?
C34 C35 C36 118.8(18) . . ?
C37 C36 C35 121(2) . . ?
C36 C37 C38 118(2) . . ?
N4 C38 C37 122.3(18) . . ?
F6 C40 F5 105(4) . . ?
F6 C40 F4 107(3) . . ?
F5 C40 F4 110(3) . . ?
F6 C40 S2 115(2) . . ?
F5 C40 S2 113(2) . . ?
F4 C40 S2 108(2) . . ?
O10 S2 O11 113.7(14) . . ?
O10 S2 O12 116.0(13) . . ?
O11 S2 O12 112.9(17) . . ?
O10 S2 C40 102.4(15) . . ?
O11 S2 C40 107.6(14) . . ?
O12 S2 C40 102.5(13) . . ?
F2 C39 F3 105(3) . . ?
F2 C39 F1 104(3) . . ?
F3 C39 F1 106(3) . . ?
F2 C39 S1 117(3) . . ?
F3 C39 S1 114(2) . . ?
F1 C39 S1 111(3) . . ?
O7 S1 O9 114.1(11) . . ?
O7 S1 O8 116.1(11) . . ?
O9 S1 O8 111.0(12) . . ?
O7 S1 C39 104.8(14) . . ?
O9 S1 C39 103.3(13) . . ?
O8 S1 C39 106.2(14) . . ?

loop_
_geom_bond_atom_site_label_1
_geom_bond_atom_site_label_2
_geom_bond_distance
_geom_bond_site_symmetry_2
_geom_bond_publ_flag
Re1 C1 1.932(15) . ?
Re1 C2 1.95(2) . ?
Re1 C3 1.959(17) . ?
Re1 N2 2.156(12) . ?
Re1 N1 2.203(12) . ?
Re1 P1 2.434(5) . ?
C1 O1 1.119(18) . ?
C2 O2 1.13(2) . ?
C3 O3 1.119(19) . ?
N1 C14 1.315(19) . ?
N1 C10 1.326(18) . ?
N2 C19 1.35(2) . ?
N2 C15 1.35(2) . ?
P1 C6 1.72(2) . ?
P1 C8 1.728(15) . ?
P1 C4 1.758(19) . ?
C4 C5 1.16(3) . ?
C6 C7 1.15(3) . ?
C8 C9 1.20(2) . ?
C10 C11 1.35(2) . ?
C11 C12 1.31(3) . ?
C12 C13 1.38(3) . ?
C13 C14 1.41(2) . ?
C14 C15 1.45(2) . ?
C15 C16 1.40(3) . ?
C16 C17 1.42(3) . ?
C17 C18 1.31(3) . ?
C18 C19 1.40(3) . ?
Re2 C22 1.90(3) . ?
Re2 C20 1.910(16) . ?
Re2 C21 1.96(2) . ?
Re2 N3 2.166(11) . ?
Re2 N4 2.175(13) . ?
Re2 P2 2.416(5) . ?
C20 O4 1.149(19) . ?
C21 O5 1.13(2) . ?
C22 O6 1.19(3) . ?
N3 C33 1.31(2) . ?
N3 C29 1.39(2) . ?
N4 C38 1.31(2) . ?
N4 C34 1.351(19) . ?
P2 C23 1.732(19) . ?
P2 C27 1.75(2) . ?
P2 C25 1.775(18) . ?
C23 C24 1.15(2) . ?
C25 C26 1.15(2) . ?
C27 C28 1.14(3) . ?
C29 C30 1.40(3) . ?
C30 C31 1.28(3) . ?
C31 C32 1.37(3) . ?
C32 C33 1.39(2) . ?
C33 C34 1.48(2) . ?
C34 C35 1.37(2) . ?
C35 C36 1.38(3) . ?
C36 C37 1.32(3) . ?
C37 C38 1.39(3) . ?
C40 F6 1.20(3) . ?
C40 F5 1.29(3) . ?
C40 F4 1.33(3) . ?
C40 S2 1.81(3) . ?
S2 O10 1.379(18) . ?
S2 O11 1.386(18) . ?
S2 O12 1.40(2) . ?
C39 F2 1.28(3) . ?
C39 F3 1.29(4) . ?
C39 F1 1.37(3) . ?
C39 S1 1.76(4) . ?
S1 O7 1.378(15) . ?
S1 O9 1.409(16) . ?
S1 O8 1.423(16) . ?
